data_4345838
loop_
_publ_author_name
'Garc\'ia-Fern\'andez, A'
'Berm\'udez-Garc\'ia, J M'
'Castro-Garc\'ia, S'
'Llamas-Saiz, A L'
'Artiaga, R.'
'L\'opez-Beceiro, J'
'Hu, S.'
'Ren, W.'
'Stroppa, A.'
'S\'anchez-And\'ujar, M'
'Se\~nar\'is-Rodr\'iguez, M A'

_publ_section_title
;
 Phase Transition, Dielectric Properties, and Ionic Transport in the
 [(CH3)2NH2]PbI3 Organic-Inorganic Hybrid with 2H-Hexagonal Perovskite
 Structure.
;
_journal_issue 9
_journal_name_full 'Inorganic chemistry'
_journal_page_first 4918
_journal_page_last 4927
_journal_paper_doi 10.1021/acs.inorgchem.6b03095
_journal_volume 56
_journal_year 2017
_chemical_formula_moiety 'C2 H8 I3 N Pb'
_chemical_formula_sum 'C2 H8 I3 N Pb'
_chemical_formula_weight 633.98
_chemical_name_systematic DMAPbI3
_space_group_crystal_system monoclinic
_space_group_IT_number 14
_space_group_name_Hall '-P 2ybc'
_space_group_name_H-M_alt 'P 1 21/c 1'
_symmetry_space_group_name_Hall '-P 2ybc'
_symmetry_space_group_name_H-M 'P 1 21/c 1'
_atom_sites_solution_hydrogens geom
_atom_sites_solution_primary other
_atom_sites_solution_secondary difmap
_audit_conform_dict_location ftp://ftp.iucr.org/pub/cif_core.dic
_audit_conform_dict_name cif_core.dic
_audit_conform_dict_version 2.4.3
_audit_creation_date 2016-01-28T12:55:02-00:00
_audit_creation_method 'WinGX routine CIF_UPDATE'
_cell_angle_alpha 90
_cell_angle_beta 95.994(4)
_cell_angle_gamma 90
_cell_formula_units_Z 4
_cell_length_a 8.9303(6)
_cell_length_b 14.6910(9)
_cell_length_c 7.9790(5)
_cell_measurement_reflns_used 1615
_cell_measurement_temperature 100(2)
_cell_measurement_theta_max 29.53
_cell_measurement_theta_min 3.78
_cell_measurement_wavelength 0.71073
_cell_volume 1041.08(12)
_computing_cell_refinement 'SAINT V8.34A integration software'
_computing_data_collection 'Bruker APEX2 software'
_computing_data_reduction 'SORTAV (Blessing, 1995)'
_computing_molecular_graphics 'ORTEP-3 for Windows (Farrugia, 2012)'
_computing_publication_material 'WinGX publication routines (Farrugia, 2012)'
_computing_structure_refinement 'SHELXL-2014/7 (Sheldrick, 2014)'
_computing_structure_solution 'SHELXT-2014 (Sheldrick, 2014)'
_diffrn_ambient_temperature 100(2)
_diffrn_detector 'APEX-II CCD'
_diffrn_measured_fraction_theta_full 1
_diffrn_measured_fraction_theta_max 0.997
_diffrn_measurement_device '\k-geometry diffractometer'
_diffrn_measurement_device_type 'Bruker APEX-II'
_diffrn_measurement_method '\f or \w oscillation scans'
_diffrn_orient_matrix_UB_11 0.032928
_diffrn_orient_matrix_UB_12 -0.000062
_diffrn_orient_matrix_UB_13 -0.116002
_diffrn_orient_matrix_UB_21 -0.107468
_diffrn_orient_matrix_UB_22 0.004156
_diffrn_orient_matrix_UB_23 -0.04915
_diffrn_orient_matrix_UB_31 0.006604
_diffrn_orient_matrix_UB_32 0.067942
_diffrn_orient_matrix_UB_33 0.002901
_diffrn_radiation_monochromator graphite
_diffrn_radiation_probe x-ray
_diffrn_radiation_type MoK\a
_diffrn_radiation_wavelength 0.71073
_diffrn_reflns_av_R_equivalents 0.083
_diffrn_reflns_av_unetI/netI 0.1175
_diffrn_reflns_Laue_measured_fraction_full 1
_diffrn_reflns_Laue_measured_fraction_max 0.997
_diffrn_reflns_limit_h_max 12
_diffrn_reflns_limit_h_min -12
_diffrn_reflns_limit_k_max 20
_diffrn_reflns_limit_k_min -21
_diffrn_reflns_limit_l_max 11
_diffrn_reflns_limit_l_min -11
_diffrn_reflns_number 52099
_diffrn_reflns_point_group_measured_fraction_full 1
_diffrn_reflns_point_group_measured_fraction_max 0.997
_diffrn_reflns_reduction_process
;
        Scaled and merged with Sortav
        R.H. Blessing, (1987) Cryst. Rev. 1, 3-58
        R.H. Blessing, (1989) J. Appl. Cryst. 22, 396-397
;
_diffrn_reflns_theta_full 25.242
_diffrn_reflns_theta_max 30.634
_diffrn_reflns_theta_min 2.293
_diffrn_source 'sealed x-ray tube'
_diffrn_standards_number 0
_exptl_absorpt_coefficient_mu 25.027
_exptl_absorpt_correction_T_max 0.084
_exptl_absorpt_correction_T_min 0.009
_exptl_absorpt_correction_type multi-scan
_exptl_absorpt_process_details
;
TWINABS - Bruker AXS scaling for twinned crystals - Version 2012/1
;
_exptl_crystal_colour yellow
_exptl_crystal_density_diffrn 4.045
_exptl_crystal_density_method 'not measured'
_exptl_crystal_description plate
_exptl_crystal_F_000 1072
_exptl_crystal_size_max 0.68
_exptl_crystal_size_mid 0.17
_exptl_crystal_size_min 0.06
_refine_diff_density_max 5.125
_refine_diff_density_min -3.603
_refine_diff_density_rms 0.638
_refine_ls_extinction_method none
_refine_ls_goodness_of_fit_ref 1.028
_refine_ls_hydrogen_treatment constr
_refine_ls_matrix_type full
_refine_ls_number_constraints 0
_refine_ls_number_parameters 68
_refine_ls_number_reflns 52099
_refine_ls_number_restraints 0
_refine_ls_restrained_S_all 1.028
_refine_ls_R_factor_all 0.096
_refine_ls_R_factor_gt 0.073
_refine_ls_shift/su_max 0
_refine_ls_shift/su_mean 0
_refine_ls_structure_factor_coef Fsqd
_refine_ls_weighting_details 'w=1/[\s^2^(Fo^2^)+(0.0513P)^2^+72.2747P] where P=(Fo^2^+2Fc^2^)/3'
_refine_ls_weighting_scheme calc
_refine_ls_wR_factor_gt 0.1776
_refine_ls_wR_factor_ref 0.1901
_reflns_Friedel_coverage 0
_reflns_number_gt 40756
_reflns_number_total 52099
_reflns_threshold_expression 'I > 2\s(I)'
_cod_data_source_file ic6b03095_si_003.cif
_cod_data_source_block DMAPbI3LT
_cod_database_code 4345838
_shelx_estimated_absorpt_t_min 0.021
_shelx_estimated_absorpt_t_max 0.315

loop_
_space_group_symop_operation_xyz
'x, y, z'
'-x, y+1/2, -z+1/2'
'-x, -y, -z'
'x, -y-1/2, z-1/2'

loop_
_atom_site_label
_atom_site_type_symbol
_atom_site_fract_x
_atom_site_fract_y
_atom_site_fract_z
_atom_site_U_iso_or_equiv
_atom_site_adp_type
_atom_site_occupancy
_atom_site_site_symmetry_order
_atom_site_calc_flag
_atom_site_refinement_flags_posn
_atom_site_refinement_flags_adp
Pb1 Pb 0.27276(11) 0.24550(6) 0.47417(10) 0.0142(2) Uani 1 1 d . .
I2 I 0.28046(19) 0.42139(12) 0.69098(18) 0.0166(4) Uani 1 1 d . .
I3 I 0.04096(19) 0.34945(12) 0.20902(19) 0.0180(4) Uani 1 1 d . .
I4 I 0.52725(19) 0.32625(12) 0.26937(19) 0.0193(4) Uani 1 1 d . .
N5 N 0.297(3) 0.5559(15) 0.299(2) 0.020(5) Uani 1 1 d . .
H5A H 0.3866 0.5739 0.3528 0.024 Uiso 1 1 calc R U
H5B H 0.2806 0.4972 0.3286 0.024 Uiso 1 1 calc R U
C6 C 0.304(3) 0.560(2) 0.114(3) 0.026(7) Uani 1 1 d . .
H6A H 0.3844 0.5201 0.0831 0.039 Uiso 1 1 calc R U
H6B H 0.3258 0.6231 0.0819 0.039 Uiso 1 1 calc R U
H6C H 0.2077 0.5411 0.0553 0.039 Uiso 1 1 calc R U
C7 C 0.175(3) 0.614(2) 0.353(3) 0.034(7) Uani 1 1 d . .
H7A H 0.1723 0.6722 0.2918 0.051 Uiso 1 1 calc R U
H7B H 0.1941 0.6262 0.4746 0.051 Uiso 1 1 calc R U
H7C H 0.0778 0.5833 0.3297 0.051 Uiso 1 1 calc R U

loop_
_atom_site_aniso_label
_atom_site_aniso_U_11
_atom_site_aniso_U_22
_atom_site_aniso_U_33
_atom_site_aniso_U_23
_atom_site_aniso_U_13
_atom_site_aniso_U_12
Pb1 0.0182(6) 0.0110(5) 0.0136(4) -0.0003(4) 0.0017(4) -0.0008(4)
I2 0.0221(9) 0.0113(9) 0.0163(7) -0.0010(6) 0.0016(6) -0.0012(7)
I3 0.0159(9) 0.0175(9) 0.0206(8) -0.0014(7) 0.0014(6) 0.0032(7)
I4 0.0172(9) 0.0205(10) 0.0200(7) 0.0019(7) 0.0013(6) -0.0054(7)
N5 0.024(13) 0.017(13) 0.019(10) 0.003(9) 0.004(9) 0.007(10)
C6 0.014(14) 0.05(2) 0.020(12) -0.002(12) 0.007(11) -0.006(13)
C7 0.032(18) 0.028(18) 0.040(16) 0.003(14) -0.004(14) 0.011(15)

loop_
_atom_type_symbol
_atom_type_description
_atom_type_scat_dispersion_real
_atom_type_scat_dispersion_imag
_atom_type_scat_source
C C 0.0033 0.0016 'International Tables Vol C Tables 4.2.6.8 and 6.1.1.4'
H H 0 0 'International Tables Vol C Tables 4.2.6.8 and 6.1.1.4'
I I -0.4742 1.8119 'International Tables Vol C Tables 4.2.6.8 and 6.1.1.4'
N N 0.0061 0.0033 'International Tables Vol C Tables 4.2.6.8 and 6.1.1.4'
Pb Pb -3.3944 10.1111 'International Tables Vol C Tables 4.2.6.8 and 6.1.1.4'

loop_
_geom_angle_atom_site_label_1
_geom_angle_atom_site_label_2
_geom_angle_atom_site_label_3
_geom_angle
_geom_angle_site_symmetry_1
_geom_angle_site_symmetry_3
I2 Pb1 I4 90.02(5) . .
I2 Pb1 I3 86.92(5) . .
I4 Pb1 I3 85.95(5) . .
I2 Pb1 I3 90.82(5) . 4_566
I4 Pb1 I3 173.68(5) . 4_566
I3 Pb1 I3 100.35(6) . 4_566
I2 Pb1 I4 83.90(5) . 4_566
I4 Pb1 I4 90.58(5) . 4_566
I3 Pb1 I4 170.18(5) . 4_566
I3 Pb1 I4 83.28(5) 4_566 4_566
I2 Pb1 I2 170.62(5) . 4_565
I4 Pb1 I2 81.91(5) . 4_565
I3 Pb1 I2 87.74(4) . 4_565
I3 Pb1 I2 97.73(5) 4_566 4_565
I4 Pb1 I2 100.88(5) 4_566 4_565
Pb1 I2 Pb1 76.42(4) . 4_566
Pb1 I3 Pb1 76.62(4) . 4_565
Pb1 I4 Pb1 76.63(4) . 4_565
C6 N5 C7 112.1(19) . .
C6 N5 H5A 109.2 . .
C7 N5 H5A 109.2 . .
C6 N5 H5B 109.2 . .
C7 N5 H5B 109.2 . .
H5A N5 H5B 107.9 . .
N5 C6 H6A 109.5 . .
N5 C6 H6B 109.5 . .
H6A C6 H6B 109.5 . .
N5 C6 H6C 109.5 . .
H6A C6 H6C 109.5 . .
H6B C6 H6C 109.5 . .
N5 C7 H7A 109.5 . .
N5 C7 H7B 109.5 . .
H7A C7 H7B 109.5 . .
N5 C7 H7C 109.5 . .
H7A C7 H7C 109.5 . .
H7B C7 H7C 109.5 . .

loop_
_geom_bond_atom_site_label_1
_geom_bond_atom_site_label_2
_geom_bond_distance
_geom_bond_site_symmetry_2
Pb1 I2 3.1065(18) .
Pb1 I4 3.1651(19) .
Pb1 I3 3.1904(18) .
Pb1 I3 3.2485(19) 4_566
Pb1 I4 3.2719(18) 4_566
Pb1 I2 3.3398(18) 4_565
I2 Pb1 3.3398(18) 4_566
I3 Pb1 3.2485(19) 4_565
I4 Pb1 3.2720(18) 4_565
N5 C6 1.48(3) .
N5 C7 1.49(3) .
N5 H5A 0.91 .
N5 H5B 0.91 .
C6 H6A 0.98 .
C6 H6B 0.98 .
C6 H6C 0.98 .
C7 H7A 0.98 .
C7 H7B 0.98 .
C7 H7C 0.98 .
